data_7212655
loop_
_publ_author_name
'Huang, Yong-Qing'
'Shen, Zhong-Liang'
'Zhou, Xia-Ying'
'Okamura, Taka-aki'
'Su, Zhi'
'Fan, Jian'
'Sun, Wei-Yin'
'Yu, Jin-Quan'
'Ueyama, Norikazu'

_publ_section_title
;
 Metal--organic frameworks with oxazoline-containing tripodal ligand:
 structure changes via reaction medium and metal-to-ligand ratio
;
_journal_issue 12
_journal_name_full CrystEngComm
_journal_page_first 4328
_journal_paper_doi 10.1039/c002874f
_journal_volume 12
_journal_year 2010
_chemical_formula_sum 'C34 H36 Br4 Cu4 N8 O6'
_chemical_formula_weight 1226.51
_chemical_name_systematic
;
?
;
_space_group_IT_number 52
_symmetry_cell_setting orthorhombic
_symmetry_space_group_name_Hall '-P 2a 2bc'
_symmetry_space_group_name_H-M 'P n n a'
_atom_sites_solution_hydrogens geom
_atom_sites_solution_primary direct
_atom_sites_solution_secondary difmap
_audit_creation_method SHELXL-97
_cell_angle_alpha 90.00
_cell_angle_beta 90.00
_cell_angle_gamma 90.00
_cell_formula_units_Z 4
_cell_length_a 14.0625(13)
_cell_length_b 21.702(2)
_cell_length_c 13.4908(13)
_cell_measurement_temperature 293(2)
_cell_volume 4117.2(7)
_computing_structure_refinement 'SHELXL-97 (Sheldrick, 1997)'
_computing_structure_solution 'SHELXS-97 (Sheldrick, 1990)'
_diffrn_ambient_temperature 293(2)
_diffrn_measured_fraction_theta_full 0.996
_diffrn_measured_fraction_theta_max 0.996
_diffrn_measurement_device_type 'Bruker Smart Apex CCD'
_diffrn_measurement_method 'phi and omega scans'
_diffrn_radiation_monochromator graphite
_diffrn_radiation_source 'fine-focus sealed tube'
_diffrn_radiation_type MoK\a
_diffrn_radiation_wavelength 0.71073
_diffrn_reflns_av_R_equivalents 0.1010
_diffrn_reflns_av_sigmaI/netI 0.0780
_diffrn_reflns_limit_h_max 16
_diffrn_reflns_limit_h_min -16
_diffrn_reflns_limit_k_max 15
_diffrn_reflns_limit_k_min -25
_diffrn_reflns_limit_l_max 16
_diffrn_reflns_limit_l_min -15
_diffrn_reflns_number 19304
_diffrn_reflns_theta_full 25.00
_diffrn_reflns_theta_max 25.00
_diffrn_reflns_theta_min 1.78
_exptl_absorpt_coefficient_mu 5.974
_exptl_absorpt_correction_T_max 0.8899
_exptl_absorpt_correction_T_min 0.3813
_exptl_absorpt_correction_type multi-scan
_exptl_absorpt_process_details 'sadabs (Bruker 2001)'
_exptl_crystal_density_diffrn 1.979
_exptl_crystal_density_method 'not measured'
_exptl_crystal_F_000 2400
_exptl_crystal_size_max 0.20
_exptl_crystal_size_mid 0.03
_exptl_crystal_size_min 0.02
_refine_diff_density_max 0.870
_refine_diff_density_min -1.024
_refine_diff_density_rms 0.139
_refine_ls_extinction_method none
_refine_ls_goodness_of_fit_ref 1.203
_refine_ls_hydrogen_treatment constr
_refine_ls_matrix_type full
_refine_ls_number_parameters 255
_refine_ls_number_reflns 3621
_refine_ls_number_restraints 0
_refine_ls_restrained_S_all 1.203
_refine_ls_R_factor_all 0.1368
_refine_ls_R_factor_gt 0.1028
_refine_ls_shift/su_max 0.000
_refine_ls_shift/su_mean 0.000
_refine_ls_structure_factor_coef Fsqd
_refine_ls_weighting_details 'calc w=1/[\s^2^(Fo^2^)+(0.0489P)^2^+36.2730P] where P=(Fo^2^+2Fc^2^)/3'
_refine_ls_weighting_scheme calc
_refine_ls_wR_factor_gt 0.1761
_refine_ls_wR_factor_ref 0.1897
_reflns_number_gt 2683
_reflns_number_total 3621
_reflns_threshold_expression >2sigma(I)
_cod_data_source_file c002874f.txt
_cod_data_source_block 6
_cod_original_sg_symbol_H-M Pnna
_cod_database_code 7212655

loop_
_symmetry_equiv_pos_as_xyz
'x, y, z'
'-x+1/2, -y, z'
'x, -y+1/2, -z+1/2'
'-x+1/2, y+1/2, -z+1/2'
'-x, -y, -z'
'x-1/2, y, -z'
'-x, y-1/2, z-1/2'
'x-1/2, -y-1/2, z-1/2'

loop_
_atom_site_label
_atom_site_type_symbol
_atom_site_fract_x
_atom_site_fract_y
_atom_site_fract_z
_atom_site_U_iso_or_equiv
_atom_site_adp_type
_atom_site_occupancy
_atom_site_symmetry_multiplicity
_atom_site_calc_flag
_atom_site_refinement_flags
Cu1 Cu 0.7500 0.0000 -0.23974(14) 0.0358(5) Uani 1 2 d S
Cu2 Cu 0.42190(11) 0.15374(7) 0.14903(10) 0.0447(4) Uani 1 1 d .
Br1 Br 0.7500 0.0000 -0.41850(13) 0.0560(6) Uani 1 2 d S
Br2 Br 0.34248(11) 0.2500 0.2500 0.0397(4) Uani 1 2 d S
Cu3 Cu 0.5249(2) 0.2500 0.2500 0.0891(10) Uani 1 2 d S
Br4 Br 0.58030(12) 0.23792(7) 0.09128(16) 0.0885(7) Uani 1 1 d .
O1 O 0.5776(6) 0.1315(3) -0.1093(6) 0.045(2) Uani 1 1 d .
O2 O 0.6667(6) -0.1515(3) 0.1410(6) 0.047(2) Uani 1 1 d .
O3 O 0.5608(6) 0.0271(4) 0.3221(6) 0.048(2) Uani 1 1 d .
N1 N 0.6710(6) 0.0670(4) -0.1945(7) 0.032(2) Uani 1 1 d .
N2 N 0.6403(6) -0.1609(4) -0.0210(6) 0.026(2) Uani 1 1 d .
N3 N 0.4788(6) 0.1008(4) 0.2472(6) 0.032(2) Uani 1 1 d .
N4 N 0.4306(12) 0.1320(7) 0.6108(12) 0.090(5) Uani 1 1 d .
C1 C 0.6166(7) 0.0396(4) -0.0249(8) 0.025(2) Uani 1 1 d .
C2 C 0.6368(7) -0.0223(5) -0.0282(8) 0.029(3) Uani 1 1 d .
H2A H 0.6559 -0.0400 -0.0878 0.035 Uiso 1 1 calc R
C3 C 0.6293(7) -0.0589(5) 0.0562(8) 0.030(3) Uani 1 1 d .
C4 C 0.6003(7) -0.0318(5) 0.1452(8) 0.031(3) Uani 1 1 d .
H4A H 0.5958 -0.0556 0.2023 0.037 Uiso 1 1 calc R
C5 C 0.5779(7) 0.0310(5) 0.1490(8) 0.030(2) Uani 1 1 d .
C6 C 0.5872(7) 0.0666(5) 0.0621(8) 0.030(2) Uani 1 1 d .
H6A H 0.5733 0.1085 0.0636 0.035 Uiso 1 1 calc R
C7 C 0.6240(8) 0.0779(5) -0.1149(8) 0.031(3) Uani 1 1 d .
C8 C 0.6535(9) 0.1192(6) -0.2621(9) 0.050(3) Uani 1 1 d .
H8A H 0.6144 0.1066 -0.3177 0.061 Uiso 1 1 calc R
H8B H 0.7129 0.1358 -0.2871 0.061 Uiso 1 1 calc R
C9 C 0.6021(10) 0.1663(6) -0.1985(10) 0.058(4) Uani 1 1 d .
H9A H 0.6432 0.2009 -0.1829 0.069 Uiso 1 1 calc R
H9B H 0.5455 0.1815 -0.2316 0.069 Uiso 1 1 calc R
C10 C 0.6452(8) -0.1257(5) 0.0525(8) 0.030(3) Uani 1 1 d .
C11 C 0.6662(9) -0.2239(5) 0.0133(9) 0.041(3) Uani 1 1 d .
H11A H 0.6196 -0.2540 -0.0083 0.050 Uiso 1 1 calc R
H11B H 0.7284 -0.2358 -0.0110 0.050 Uiso 1 1 calc R
C12 C 0.6662(10) -0.2177(5) 0.1231(9) 0.050(3) Uani 1 1 d .
H12A H 0.6100 -0.2366 0.1515 0.061 Uiso 1 1 calc R
H12B H 0.7222 -0.2369 0.1515 0.061 Uiso 1 1 calc R
C13 C 0.5374(8) 0.0561(5) 0.2379(8) 0.031(3) Uani 1 1 d .
C14 C 0.4561(9) 0.1082(5) 0.3532(8) 0.039(3) Uani 1 1 d .
H14A H 0.3881 0.1055 0.3644 0.047 Uiso 1 1 calc R
H14B H 0.4788 0.1475 0.3779 0.047 Uiso 1 1 calc R
C15 C 0.5075(10) 0.0556(6) 0.4024(9) 0.049(3) Uani 1 1 d .
H15A H 0.5498 0.0704 0.4539 0.059 Uiso 1 1 calc R
H15B H 0.4628 0.0266 0.4313 0.059 Uiso 1 1 calc R
C16 C 0.3538(15) 0.1249(7) 0.6164(12) 0.068(5) Uani 1 1 d .
C17 C 0.2534(13) 0.1138(9) 0.6279(14) 0.098(6) Uani 1 1 d .
H17A H 0.2435 0.0721 0.6492 0.146 Uiso 1 1 calc R
H17B H 0.2219 0.1204 0.5657 0.146 Uiso 1 1 calc R
H17C H 0.2280 0.1416 0.6766 0.146 Uiso 1 1 calc R

loop_
_atom_site_aniso_label
_atom_site_aniso_U_11
_atom_site_aniso_U_22
_atom_site_aniso_U_33
_atom_site_aniso_U_23
_atom_site_aniso_U_13
_atom_site_aniso_U_12
Cu1 0.0373(11) 0.0355(11) 0.0346(11) 0.000 0.000 0.0050(9)
Cu2 0.0595(10) 0.0420(9) 0.0327(8) 0.0046(7) -0.0070(7) 0.0138(8)
Br1 0.0739(14) 0.0620(13) 0.0319(10) 0.000 0.000 -0.0114(11)
Br2 0.0380(9) 0.0366(9) 0.0446(10) -0.0114(8) 0.000 0.000
Cu3 0.105(2) 0.0412(16) 0.121(3) -0.0039(16) 0.000 0.000
Br4 0.0672(11) 0.0556(10) 0.1426(18) -0.0242(10) 0.0374(11) -0.0034(8)
O1 0.061(6) 0.030(4) 0.043(5) 0.017(4) 0.021(4) 0.016(4)
O2 0.079(6) 0.025(4) 0.037(5) -0.002(4) 0.000(4) 0.015(4)
O3 0.066(6) 0.049(5) 0.028(5) 0.003(4) -0.005(4) 0.014(4)
N1 0.031(5) 0.030(5) 0.034(5) 0.000(4) 0.000(4) 0.012(4)
N2 0.040(5) 0.017(4) 0.022(5) 0.000(4) -0.006(4) 0.010(4)
N3 0.046(6) 0.025(5) 0.026(5) 0.007(4) -0.007(4) 0.006(4)
N4 0.090(12) 0.086(11) 0.093(12) 0.014(8) -0.003(10) 0.012(10)
C1 0.025(6) 0.015(5) 0.035(6) -0.002(4) 0.002(5) -0.008(4)
C2 0.020(6) 0.029(6) 0.039(7) -0.003(5) 0.002(5) -0.003(4)
C3 0.021(6) 0.027(6) 0.043(7) 0.003(5) 0.001(5) 0.005(5)
C4 0.024(6) 0.042(7) 0.027(6) 0.004(5) -0.003(5) -0.001(5)
C5 0.024(6) 0.027(6) 0.039(7) 0.001(5) -0.006(5) -0.001(5)
C6 0.024(6) 0.025(6) 0.040(7) -0.010(5) -0.004(5) 0.000(5)
C7 0.035(6) 0.020(6) 0.038(7) 0.003(5) 0.004(5) 0.005(5)
C8 0.057(8) 0.052(8) 0.043(8) 0.015(6) 0.015(7) 0.016(7)
C9 0.074(10) 0.043(8) 0.057(9) 0.014(7) 0.016(8) 0.011(7)
C10 0.035(6) 0.026(6) 0.030(6) 0.010(5) 0.000(5) -0.002(5)
C11 0.056(8) 0.027(6) 0.042(7) 0.005(5) -0.007(6) 0.008(6)
C12 0.073(10) 0.032(7) 0.046(8) 0.005(6) 0.010(7) 0.015(6)
C13 0.036(6) 0.024(6) 0.033(7) 0.009(5) -0.001(5) -0.004(5)
C14 0.054(8) 0.034(7) 0.030(7) -0.002(5) 0.000(6) 0.002(6)
C15 0.066(9) 0.053(8) 0.030(7) 0.000(6) -0.002(6) 0.007(7)
C16 0.088(13) 0.059(10) 0.058(10) 0.013(8) -0.011(10) 0.023(10)
C17 0.088(14) 0.095(14) 0.109(15) -0.028(11) -0.009(12) -0.003(11)

loop_
_atom_type_symbol
_atom_type_description
_atom_type_scat_dispersion_real
_atom_type_scat_dispersion_imag
_atom_type_scat_source
C C 0.0033 0.0016 'International Tables Vol C Tables 4.2.6.8 and 6.1.1.4'
H H 0.0000 0.0000 'International Tables Vol C Tables 4.2.6.8 and 6.1.1.4'
N N 0.0061 0.0033 'International Tables Vol C Tables 4.2.6.8 and 6.1.1.4'
O O 0.0106 0.0060 'International Tables Vol C Tables 4.2.6.8 and 6.1.1.4'
Cu Cu 0.3201 1.2651 'International Tables Vol C Tables 4.2.6.8 and 6.1.1.4'
Br Br -0.2901 2.4595 'International Tables Vol C Tables 4.2.6.8 and 6.1.1.4'

loop_
_geom_angle_atom_site_label_1
_geom_angle_atom_site_label_2
_geom_angle_atom_site_label_3
_geom_angle
_geom_angle_site_symmetry_1
_geom_angle_site_symmetry_3
N1 Cu1 N1 143.1(5) . 2_655
N1 Cu1 Br1 108.5(3) . .
N1 Cu1 Br1 108.5(3) 2_655 .
N3 Cu2 N2 147.8(3) . 5_655
N3 Cu2 Br2 106.4(3) . .
N2 Cu2 Br2 101.4(2) 5_655 .
N3 Cu2 Cu3 84.2(3) . .
N2 Cu2 Cu3 126.0(2) 5_655 .
Br2 Cu2 Cu3 54.26(7) . .
Cu3 Br2 Cu2 65.88(5) . 3
Cu3 Br2 Cu2 65.88(5) . .
Cu2 Br2 Cu2 131.75(9) 3 .
Br4 Cu3 Br4 140.26(18) 3 .
Br4 Cu3 Br2 109.87(9) 3 .
Br4 Cu3 Br2 109.87(9) . .
Br4 Cu3 Cu2 133.98(6) 3 .
Br4 Cu3 Cu2 69.32(5) . .
Br2 Cu3 Cu2 59.86(6) . .
Br4 Cu3 Cu2 69.32(5) 3 3
Br4 Cu3 Cu2 133.98(6) . 3
Br2 Cu3 Cu2 59.86(6) . 3
Cu2 Cu3 Cu2 119.72(13) . 3
C7 O1 C9 106.8(9) . .
C10 O2 C12 105.2(8) . .
C13 O3 C15 107.8(9) . .
C7 N1 C8 106.9(9) . .
C7 N1 Cu1 134.4(7) . .
C8 N1 Cu1 118.6(7) . .
C10 N2 C11 107.5(8) . .
C10 N2 Cu2 132.7(7) . 5_655
C11 N2 Cu2 117.4(7) . 5_655
C13 N3 C14 108.6(9) . .
C13 N3 Cu2 130.6(8) . .
C14 N3 Cu2 120.8(7) . .
C2 C1 C6 120.4(10) . .
C2 C1 C7 120.7(10) . .
C6 C1 C7 118.9(9) . .
C1 C2 C3 121.1(10) . .
C1 C2 H2A 119.5 . .
C3 C2 H2A 119.5 . .
C2 C3 C4 118.9(10) . .
C2 C3 C10 121.7(10) . .
C4 C3 C10 119.3(10) . .
C3 C4 C5 120.4(10) . .
C3 C4 H4A 119.8 . .
C5 C4 H4A 119.8 . .
C4 C5 C6 118.8(10) . .
C4 C5 C13 119.3(10) . .
C6 C5 C13 121.6(9) . .
C1 C6 C5 120.3(10) . .
C1 C6 H6A 119.8 . .
C5 C6 H6A 119.8 . .
N1 C7 O1 117.3(9) . .
N1 C7 C1 128.4(9) . .
O1 C7 C1 114.2(9) . .
N1 C8 C9 104.3(9) . .
N1 C8 H8A 110.9 . .
C9 C8 H8A 110.9 . .
N1 C8 H8B 110.9 . .
C9 C8 H8B 110.9 . .
H8A C8 H8B 108.9 . .
O1 C9 C8 103.3(9) . .
O1 C9 H9A 111.1 . .
C8 C9 H9A 111.1 . .
O1 C9 H9B 111.1 . .
C8 C9 H9B 111.1 . .
H9A C9 H9B 109.1 . .
N2 C10 O2 117.2(9) . .
N2 C10 C3 128.4(10) . .
O2 C10 C3 114.4(9) . .
C12 C11 N2 103.1(9) . .
C12 C11 H11A 111.1 . .
N2 C11 H11A 111.1 . .
C12 C11 H11B 111.1 . .
N2 C11 H11B 111.1 . .
H11A C11 H11B 109.1 . .
O2 C12 C11 104.7(9) . .
O2 C12 H12A 110.8 . .
C11 C12 H12A 110.8 . .
O2 C12 H12B 110.8 . .
C11 C12 H12B 110.8 . .
H12A C12 H12B 108.9 . .
N3 C13 O3 115.5(10) . .
N3 C13 C5 128.8(10) . .
O3 C13 C5 115.6(9) . .
N3 C14 C15 103.9(9) . .
N3 C14 H14A 111.0 . .
C15 C14 H14A 111.0 . .
N3 C14 H14B 111.0 . .
C15 C14 H14B 111.0 . .
H14A C14 H14B 109.0 . .
O3 C15 C14 104.0(9) . .
O3 C15 H15A 111.0 . .
C14 C15 H15A 111.0 . .
O3 C15 H15B 111.0 . .
C14 C15 H15B 111.0 . .
H15A C15 H15B 109.0 . .
N4 C16 C17 177(2) . .
C16 C17 H17A 109.5 . .
C16 C17 H17B 109.5 . .
H17A C17 H17B 109.5 . .
C16 C17 H17C 109.5 . .
H17A C17 H17C 109.5 . .
H17B C17 H17C 109.5 . .

loop_
_geom_bond_atom_site_label_1
_geom_bond_atom_site_label_2
_geom_bond_distance
_geom_bond_site_symmetry_2
Cu1 N1 1.929(8) .
Cu1 N1 1.929(8) 2_655
Cu1 Br1 2.412(3) .
Cu2 N3 1.927(8) .
Cu2 N2 1.942(8) 5_655
Cu2 Br2 2.7326(16) .
Cu2 Cu3 2.884(2) .
Br2 Cu3 2.565(4) .
Br2 Cu2 2.7326(16) 3
Cu3 Br4 2.294(2) 3
Cu3 Br4 2.294(2) .
Cu3 Cu2 2.884(2) 3
O1 C7 1.336(12) .
O1 C9 1.462(14) .
O2 C10 1.353(12) .
O2 C12 1.457(13) .
O3 C13 1.341(12) .
O3 C15 1.455(14) .
N1 C7 1.283(13) .
N1 C8 1.474(14) .
N2 C10 1.255(13) .
N2 C11 1.488(12) .
N2 Cu2 1.942(8) 5_655
N3 C13 1.279(13) .
N3 C14 1.474(13) .
N4 C16 1.09(2) .
C1 C2 1.374(13) .
C1 C6 1.375(14) .
C1 C7 1.474(14) .
C2 C3 1.393(14) .
C2 H2A 0.9300 .
C3 C4 1.399(15) .
C3 C10 1.466(14) .
C4 C5 1.400(14) .
C4 H4A 0.9300 .
C5 C6 1.410(15) .
C5 C13 1.435(15) .
C6 H6A 0.9300 .
C8 C9 1.518(17) .
C8 H8A 0.9700 .
C8 H8B 0.9700 .
C9 H9A 0.9700 .
C9 H9B 0.9700 .
C11 C12 1.487(16) .
C11 H11A 0.9700 .
C11 H11B 0.9700 .
C12 H12A 0.9700 .
C12 H12B 0.9700 .
C14 C15 1.506(16) .
C14 H14A 0.9700 .
C14 H14B 0.9700 .
C15 H15A 0.9700 .
C15 H15B 0.9700 .
C16 C17 1.44(2) .
C17 H17A 0.9600 .
C17 H17B 0.9600 .
C17 H17C 0.9600 .

loop_
_geom_torsion_atom_site_label_1
_geom_torsion_atom_site_label_2
_geom_torsion_atom_site_label_3
_geom_torsion_atom_site_label_4
_geom_torsion
_geom_torsion_site_symmetry_1
_geom_torsion_site_symmetry_4
N3 Cu2 Br2 Cu3 70.0(3) . .
N2 Cu2 Br2 Cu3 -126.5(3) 5_655 .
N3 Cu2 Br2 Cu2 70.0(3) . 3
N2 Cu2 Br2 Cu2 -126.5(3) 5_655 3
Cu3 Cu2 Br2 Cu2 0.0 . 3
Cu2 Br2 Cu3 Br4 49.91(5) 3 3
Cu2 Br2 Cu3 Br4 -130.09(5) . 3
Cu2 Br2 Cu3 Br4 -130.09(5) 3 .
Cu2 Br2 Cu3 Br4 49.91(5) . .
Cu2 Br2 Cu3 Cu2 180.0 3 .
Cu2 Br2 Cu3 Cu2 180.0 . 3
N3 Cu2 Cu3 Br4 -25.9(3) . 3
N2 Cu2 Cu3 Br4 166.4(3) 5_655 3
Br2 Cu2 Cu3 Br4 89.19(17) . 3
N3 Cu2 Cu3 Br4 115.2(3) . .
N2 Cu2 Cu3 Br4 -52.6(3) 5_655 .
Br2 Cu2 Cu3 Br4 -129.73(7) . .
N3 Cu2 Cu3 Br2 -115.1(3) . .
N2 Cu2 Cu3 Br2 77.2(3) 5_655 .
N3 Cu2 Cu3 Cu2 -115.1(3) . 3
N2 Cu2 Cu3 Cu2 77.2(3) 5_655 3
Br2 Cu2 Cu3 Cu2 0.0 . 3
N1 Cu1 N1 C7 -24.7(10) 2_655 .
Br1 Cu1 N1 C7 155.3(10) . .
N1 Cu1 N1 C8 157.7(9) 2_655 .
Br1 Cu1 N1 C8 -22.3(9) . .
N2 Cu2 N3 C13 44.5(14) 5_655 .
Br2 Cu2 N3 C13 -166.8(9) . .
Cu3 Cu2 N3 C13 -116.7(10) . .
N2 Cu2 N3 C14 -134.8(8) 5_655 .
Br2 Cu2 N3 C14 13.8(9) . .
Cu3 Cu2 N3 C14 63.9(8) . .
C6 C1 C2 C3 -0.9(15) . .
C7 C1 C2 C3 -179.4(9) . .
C1 C2 C3 C4 0.2(15) . .
C1 C2 C3 C10 176.3(10) . .
C2 C3 C4 C5 0.9(15) . .
C10 C3 C4 C5 -175.3(9) . .
C3 C4 C5 C6 -1.4(15) . .
C3 C4 C5 C13 172.4(10) . .
C2 C1 C6 C5 0.4(15) . .
C7 C1 C6 C5 179.0(9) . .
C4 C5 C6 C1 0.7(15) . .
C13 C5 C6 C1 -172.9(10) . .
C8 N1 C7 O1 -3.4(14) . .
Cu1 N1 C7 O1 178.7(8) . .
C8 N1 C7 C1 179.2(11) . .
Cu1 N1 C7 C1 1.4(19) . .
C9 O1 C7 N1 -4.7(14) . .
C9 O1 C7 C1 173.1(10) . .
C2 C1 C7 N1 -20.8(17) . .
C6 C1 C7 N1 160.7(11) . .
C2 C1 C7 O1 161.8(10) . .
C6 C1 C7 O1 -16.8(14) . .
C7 N1 C8 C9 9.6(13) . .
Cu1 N1 C8 C9 -172.2(8) . .
C7 O1 C9 C8 10.2(14) . .
N1 C8 C9 O1 -11.8(14) . .
C11 N2 C10 O2 -2.9(13) . .
Cu2 N2 C10 O2 158.6(8) 5_655 .
C11 N2 C10 C3 177.9(11) . .
Cu2 N2 C10 C3 -20.6(18) 5_655 .
C12 O2 C10 N2 -7.0(14) . .
C12 O2 C10 C3 172.3(9) . .
C2 C3 C10 N2 -21.8(17) . .
C4 C3 C10 N2 154.4(11) . .
C2 C3 C10 O2 159.0(10) . .
C4 C3 C10 O2 -24.9(14) . .
C10 N2 C11 C12 11.3(13) . .
Cu2 N2 C11 C12 -153.5(8) 5_655 .
C10 O2 C12 C11 13.5(13) . .
N2 C11 C12 O2 -14.8(13) . .
C14 N3 C13 O3 1.7(13) . .
Cu2 N3 C13 O3 -177.7(7) . .
C14 N3 C13 C5 178.5(11) . .
Cu2 N3 C13 C5 -1.0(17) . .
C15 O3 C13 N3 1.8(13) . .
C15 O3 C13 C5 -175.4(10) . .
C4 C5 C13 N3 -148.6(11) . .
C6 C5 C13 N3 25.0(17) . .
C4 C5 C13 O3 28.1(14) . .
C6 C5 C13 O3 -158.3(10) . .
C13 N3 C14 C15 -4.3(12) . .
Cu2 N3 C14 C15 175.3(8) . .
C13 O3 C15 C14 -4.3(13) . .
N3 C14 C15 O3 5.0(12) . .
